data_7112869
loop_
_publ_author_name
'Derrah, Eric J.'
'McDonald, Robert'
'Rosenberg, Lisa'

_publ_section_title
;
 The [2+2] cycloaddition of alkynes at a Ru-P pi-bond.
;
_journal_issue 25
_journal_name_full 'Chemical communications (Cambridge, England)'
_journal_page_first 4592
_journal_page_last 4594
_journal_paper_doi 10.1039/c002765k
_journal_volume 46
_journal_year 2010
_chemical_formula_moiety 'C47 H50 P2 Ru'
_chemical_formula_sum 'C47 H50 P2 Ru'
_chemical_formula_weight 777.88
_chemical_name_systematic
;

?

;
_space_group_IT_number 2
_symmetry_cell_setting triclinic
_symmetry_space_group_name_Hall '-P 1'
_symmetry_space_group_name_H-M 'P -1'
_atom_sites_solution_hydrogens geom
_atom_sites_solution_primary direct
_atom_sites_solution_secondary difmap
_audit_creation_method SHELXL-97
_cell_angle_alpha 70.4887(12)
_cell_angle_beta 84.1365(12)
_cell_angle_gamma 62.9065(11)
_cell_formula_units_Z 2
_cell_length_a 9.8234(11)
_cell_length_b 10.0881(11)
_cell_length_c 22.744(2)
_cell_measurement_reflns_used 9972
_cell_measurement_temperature 173(2)
_cell_measurement_theta_max 27.55
_cell_measurement_theta_min 2.27
_cell_volume 1888.0(3)
_computing_cell_refinement 'Bruker SAINT'
_computing_data_collection 'Bruker APEX2'
_computing_data_reduction 'Bruker SAINT'
_computing_molecular_graphics 'Bruker SHELXTL'
_computing_publication_material 'Bruker SHELXTL'
_computing_structure_refinement 'SHELXL-97 (Sheldrick, 2008)'
_computing_structure_solution 'DIRDIF-2008 (Beurskens et al., 2008)'
_diffrn_ambient_temperature 173(2)
_diffrn_measured_fraction_theta_full 0.986
_diffrn_measured_fraction_theta_max 0.986
_diffrn_measurement_device_type 'Bruker APEX-II CCD'
_diffrn_measurement_method '\w scans'
_diffrn_radiation_monochromator graphite
_diffrn_radiation_source 'fine-focus sealed tube'
_diffrn_radiation_type MoK\a
_diffrn_radiation_wavelength 0.71073
_diffrn_reflns_av_R_equivalents 0.0000
_diffrn_reflns_av_sigmaI/netI 0.0138
_diffrn_reflns_limit_h_max 12
_diffrn_reflns_limit_h_min -12
_diffrn_reflns_limit_k_max 13
_diffrn_reflns_limit_k_min -12
_diffrn_reflns_limit_l_max 29
_diffrn_reflns_limit_l_min 0
_diffrn_reflns_number 14796
_diffrn_reflns_theta_full 27.54
_diffrn_reflns_theta_max 27.54
_diffrn_reflns_theta_min 0.95
_exptl_absorpt_coefficient_mu 0.533
_exptl_absorpt_correction_T_max 0.9253
_exptl_absorpt_correction_T_min 0.7297
_exptl_absorpt_correction_type integration
_exptl_absorpt_process_details 'TWINABS (Sheldrick, 2008)'
_exptl_crystal_colour orange
_exptl_crystal_density_diffrn 1.368
_exptl_crystal_density_method 'not measured'
_exptl_crystal_description prism
_exptl_crystal_F_000 812
_exptl_crystal_size_max 0.63
_exptl_crystal_size_mid 0.42
_exptl_crystal_size_min 0.15
_refine_diff_density_max 0.403
_refine_diff_density_min -0.411
_refine_diff_density_rms 0.060
_refine_ls_extinction_method none
_refine_ls_goodness_of_fit_ref 1.136
_refine_ls_hydrogen_treatment mixed
_refine_ls_matrix_type full
_refine_ls_number_parameters 456
_refine_ls_number_reflns 14796
_refine_ls_number_restraints 0
_refine_ls_restrained_S_all 1.136
_refine_ls_R_factor_all 0.0225
_refine_ls_R_factor_gt 0.0220
_refine_ls_shift/su_max 0.001
_refine_ls_shift/su_mean 0.000
_refine_ls_structure_factor_coef Fsqd
_refine_ls_weighting_details 'calc w=1/[\s^2^(Fo^2^)+(0.0283P)^2^+0.9754P] where P=(Fo^2^+2Fc^2^)/3'
_refine_ls_weighting_scheme calc
_refine_ls_wR_factor_gt 0.0599
_refine_ls_wR_factor_ref 0.0628
_reflns_number_gt 14570
_reflns_number_total 14796
_reflns_threshold_expression I>2\s(I)
_cod_data_source_file c002765k.txt
_cod_data_source_block 3a
_cod_depositor_comments
;
The following automatic conversions were performed:

'_symmetry_cell_setting' value 'Triclinic' changed to 'triclinic'
according to
/usr/data/users/saulius/automatic-downloads/retrospective/RSC/lib/dictionaries/cif_core.dic
dictionary named 'cif_core.dic' version 2.4.2 from 2011-04-26.

Automatic conversion script
Id: cif_fix_values 2281 2013-09-26 08:29:07Z andrius 
;
_cod_original_cell_volume 1888.0(4)
_cod_database_code 7112869

loop_
_symmetry_equiv_pos_as_xyz
'x, y, z'
'-x, -y, -z'

loop_
_atom_site_label
_atom_site_type_symbol
_atom_site_fract_x
_atom_site_fract_y
_atom_site_fract_z
_atom_site_U_iso_or_equiv
_atom_site_adp_type
_atom_site_occupancy
_atom_site_symmetry_multiplicity
_atom_site_calc_flag
_atom_site_refinement_flags
Ru Ru 0.261583(12) 0.362364(13) 0.289017(6) 0.01545(3) Uani 1 1 d .
P1 P 0.39857(4) 0.41209(4) 0.206149(18) 0.01796(8) Uani 1 1 d .
H1P H 0.367(2) 0.563(2) 0.1823(9) 0.030(5) Uiso 1 1 d .
P2 P 0.29647(4) 0.52329(4) 0.330505(18) 0.01686(7) Uani 1 1 d .
C1 C 0.19200(17) 0.17969(17) 0.28936(8) 0.0243(3) Uani 1 1 d .
H1 H 0.1422 0.1791 0.2533 0.029 Uiso 1 1 calc R
C2 C 0.35246(18) 0.10575(17) 0.30470(8) 0.0250(3) Uani 1 1 d .
H2 H 0.4340 0.0453 0.2807 0.030 Uiso 1 1 calc R
C3 C 0.37802(17) 0.12181(17) 0.36180(8) 0.0236(3) Uani 1 1 d .
H3 H 0.4795 0.0757 0.3845 0.028 Uiso 1 1 calc R
C3A C 0.22987(17) 0.19829(17) 0.38491(7) 0.0216(3) Uani 1 1 d .
C4 C 0.18511(19) 0.23342(19) 0.44148(8) 0.0264(3) Uani 1 1 d .
H4 H 0.2598 0.2103 0.4716 0.032 Uiso 1 1 calc R
C5 C 0.0323(2) 0.3012(2) 0.45171(8) 0.0311(4) Uani 1 1 d .
H5 H 0.0015 0.3243 0.4895 0.037 Uiso 1 1 calc R
C6 C -0.08048(19) 0.3377(2) 0.40718(9) 0.0307(4) Uani 1 1 d .
H6 H -0.1855 0.3848 0.4158 0.037 Uiso 1 1 calc R
C7 C -0.04235(18) 0.30691(19) 0.35224(8) 0.0268(3) Uani 1 1 d .
H7 H -0.1198 0.3338 0.3225 0.032 Uiso 1 1 calc R
C7A C 0.11492(17) 0.23393(17) 0.34001(8) 0.0217(3) Uani 1 1 d .
C10 C 0.09687(16) 0.55089(18) 0.22791(7) 0.0205(3) Uani 1 1 d .
C11 C 0.00682(17) 0.65908(18) 0.18580(8) 0.0238(3) Uani 1 1 d .
C12 C -0.08962(18) 0.77931(18) 0.13233(8) 0.0254(3) Uani 1 1 d .
C13 C -0.2122(2) 0.7715(2) 0.10989(9) 0.0348(4) Uani 1 1 d .
H13 H -0.2342 0.6855 0.1312 0.042 Uiso 1 1 calc R
C14 C -0.3024(2) 0.8867(3) 0.05709(11) 0.0503(5) Uani 1 1 d .
H14 H -0.3846 0.8783 0.0427 0.060 Uiso 1 1 calc R
C15 C -0.2740(3) 1.0123(3) 0.02564(11) 0.0572(6) Uani 1 1 d .
H15 H -0.3375 1.0922 -0.0099 0.069 Uiso 1 1 calc R
C16 C -0.1524(3) 1.0218(3) 0.04597(12) 0.0573(6) Uani 1 1 d .
H16 H -0.1307 1.1075 0.0237 0.069 Uiso 1 1 calc R
C17 C -0.0612(2) 0.9069(2) 0.09878(10) 0.0421(5) Uani 1 1 d .
H17 H 0.0220 0.9155 0.1123 0.051 Uiso 1 1 calc R
C21 C 0.36940(17) 0.38504(18) 0.13197(7) 0.0223(3) Uani 1 1 d .
H21 H 0.4722 0.3127 0.1218 0.027 Uiso 1 1 calc R
C22 C 0.31430(19) 0.54040(19) 0.07757(8) 0.0262(3) Uani 1 1 d .
H22A H 0.2127 0.6163 0.0858 0.031 Uiso 1 1 calc R
H22B H 0.3866 0.5856 0.0743 0.031 Uiso 1 1 calc R
C23 C 0.3029(2) 0.5155(2) 0.01622(8) 0.0362(4) Uani 1 1 d .
H23A H 0.2636 0.6180 -0.0178 0.043 Uiso 1 1 calc R
H23B H 0.4062 0.4468 0.0061 0.043 Uiso 1 1 calc R
C24 C 0.1977(2) 0.4410(3) 0.02011(9) 0.0418(5) Uani 1 1 d .
H24A H 0.1955 0.4223 -0.0198 0.050 Uiso 1 1 calc R
H24B H 0.0924 0.5139 0.0265 0.050 Uiso 1 1 calc R
C25 C 0.2511(2) 0.2855(2) 0.07368(9) 0.0372(4) Uani 1 1 d .
H25A H 0.3519 0.2089 0.0651 0.045 Uiso 1 1 calc R
H25B H 0.1773 0.2422 0.0767 0.045 Uiso 1 1 calc R
C26 C 0.2646(2) 0.3080(2) 0.13590(8) 0.0305(4) Uani 1 1 d .
H26A H 0.1616 0.3748 0.1469 0.037 Uiso 1 1 calc R
H26B H 0.3060 0.2045 0.1693 0.037 Uiso 1 1 calc R
C31 C 0.61033(16) 0.32782(18) 0.21492(7) 0.0229(3) Uani 1 1 d .
H31 H 0.6342 0.3410 0.2537 0.027 Uiso 1 1 calc R
C32 C 0.67133(17) 0.42093(19) 0.16048(8) 0.0266(3) Uani 1 1 d .
H32A H 0.6423 0.4180 0.1207 0.032 Uiso 1 1 calc R
H32B H 0.6231 0.5323 0.1590 0.032 Uiso 1 1 calc R
C33 C 0.84536(18) 0.3546(2) 0.16688(8) 0.0290(3) Uani 1 1 d .
H33A H 0.8807 0.4138 0.1298 0.035 Uiso 1 1 calc R
H33B H 0.8742 0.3679 0.2043 0.035 Uiso 1 1 calc R
C34 C 0.92310(18) 0.1814(2) 0.17279(9) 0.0326(4) Uani 1 1 d .
H34A H 1.0354 0.1400 0.1781 0.039 Uiso 1 1 calc R
H34B H 0.9004 0.1689 0.1341 0.039 Uiso 1 1 calc R
C35 C 0.86768(19) 0.0877(2) 0.22856(10) 0.0385(4) Uani 1 1 d .
H35A H 0.8984 0.0929 0.2675 0.046 Uiso 1 1 calc R
H35B H 0.9172 -0.0241 0.2306 0.046 Uiso 1 1 calc R
C36 C 0.69347(18) 0.15085(19) 0.22396(9) 0.0299(4) Uani 1 1 d .
H36A H 0.6610 0.0934 0.2626 0.036 Uiso 1 1 calc R
H36B H 0.6641 0.1316 0.1883 0.036 Uiso 1 1 calc R
C41 C 0.41024(16) 0.41517(17) 0.40562(7) 0.0197(3) Uani 1 1 d .
C42 C 0.55626(17) 0.29010(18) 0.40813(8) 0.0243(3) Uani 1 1 d .
H42 H 0.5964 0.2679 0.3709 0.029 Uiso 1 1 calc R
C43 C 0.64248(19) 0.19874(19) 0.46425(9) 0.0296(4) Uani 1 1 d .
H43 H 0.7418 0.1157 0.4651 0.035 Uiso 1 1 calc R
C44 C 0.5846(2) 0.2279(2) 0.51901(8) 0.0316(4) Uani 1 1 d .
H44 H 0.6432 0.1641 0.5575 0.038 Uiso 1 1 calc R
C45 C 0.4410(2) 0.3504(2) 0.51754(8) 0.0315(4) Uani 1 1 d .
H45 H 0.4010 0.3708 0.5551 0.038 Uiso 1 1 calc R
C46 C 0.35521(18) 0.44373(19) 0.46114(8) 0.0258(3) Uani 1 1 d .
H46 H 0.2573 0.5285 0.4606 0.031 Uiso 1 1 calc R
C51 C 0.38629(16) 0.64842(17) 0.28592(8) 0.0200(3) Uani 1 1 d .
C52 C 0.30196(18) 0.77479(18) 0.23376(8) 0.0247(3) Uani 1 1 d .
H52 H 0.2008 0.7956 0.2242 0.030 Uiso 1 1 calc R
C53 C 0.3645(2) 0.87059(19) 0.19568(9) 0.0308(4) Uani 1 1 d .
H53 H 0.3062 0.9561 0.1602 0.037 Uiso 1 1 calc R
C54 C 0.5117(2) 0.8414(2) 0.20944(9) 0.0347(4) Uani 1 1 d .
H54 H 0.5543 0.9069 0.1835 0.042 Uiso 1 1 calc R
C55 C 0.5965(2) 0.7166(2) 0.26100(10) 0.0348(4) Uani 1 1 d .
H55 H 0.6974 0.6967 0.2705 0.042 Uiso 1 1 calc R
C56 C 0.53456(18) 0.62027(19) 0.29906(8) 0.0283(4) Uani 1 1 d .
H56 H 0.5937 0.5345 0.3343 0.034 Uiso 1 1 calc R
C61 C 0.12209(16) 0.67255(17) 0.35071(7) 0.0195(3) Uani 1 1 d .
C62 C -0.01579(17) 0.66491(18) 0.35085(7) 0.0228(3) Uani 1 1 d .
H62 H -0.0202 0.5858 0.3384 0.027 Uiso 1 1 calc R
C63 C -0.14728(18) 0.7725(2) 0.36912(8) 0.0282(3) Uani 1 1 d .
H63 H -0.2410 0.7666 0.3691 0.034 Uiso 1 1 calc R
C64 C -0.14232(19) 0.8881(2) 0.38731(8) 0.0299(4) Uani 1 1 d .
H64 H -0.2324 0.9609 0.4000 0.036 Uiso 1 1 calc R
C65 C -0.00583(19) 0.89775(19) 0.38708(8) 0.0286(3) Uani 1 1 d .
H65 H -0.0023 0.9769 0.3997 0.034 Uiso 1 1 calc R
C66 C 0.12567(18) 0.79165(18) 0.36834(8) 0.0243(3) Uani 1 1 d .
H66 H 0.2185 0.7998 0.3674 0.029 Uiso 1 1 calc R

loop_
_atom_site_aniso_label
_atom_site_aniso_U_11
_atom_site_aniso_U_22
_atom_site_aniso_U_33
_atom_site_aniso_U_23
_atom_site_aniso_U_13
_atom_site_aniso_U_12
Ru 0.01548(5) 0.01607(5) 0.01455(5) -0.00490(5) 0.00107(4) -0.00695(4)
P1 0.01914(17) 0.01881(17) 0.01623(19) -0.00627(15) 0.00257(14) -0.00868(14)
P2 0.01576(16) 0.01735(17) 0.01671(18) -0.00598(14) 0.00067(13) -0.00646(13)
C1 0.0292(7) 0.0241(7) 0.0254(8) -0.0092(7) 0.0025(7) -0.0161(6)
C2 0.0273(8) 0.0192(7) 0.0286(9) -0.0080(6) 0.0056(6) -0.0112(6)
C3 0.0216(7) 0.0184(7) 0.0257(9) -0.0024(6) 0.0007(6) -0.0078(6)
C3A 0.0240(7) 0.0172(7) 0.0218(8) -0.0020(6) 0.0007(6) -0.0107(6)
C4 0.0346(8) 0.0276(8) 0.0165(8) -0.0014(6) 0.0010(6) -0.0175(7)
C5 0.0391(9) 0.0333(9) 0.0214(9) -0.0075(7) 0.0108(7) -0.0194(8)
C6 0.0254(8) 0.0298(9) 0.0349(10) -0.0081(8) 0.0112(7) -0.0141(7)
C7 0.0230(7) 0.0269(8) 0.0317(9) -0.0059(7) 0.0015(6) -0.0147(6)
C7A 0.0237(7) 0.0211(7) 0.0226(8) -0.0046(6) 0.0018(6) -0.0137(6)
C10 0.0191(7) 0.0231(7) 0.0222(8) -0.0101(6) 0.0033(6) -0.0103(6)
C11 0.0226(7) 0.0231(7) 0.0246(8) -0.0085(7) 0.0010(6) -0.0087(6)
C12 0.0246(7) 0.0213(7) 0.0236(8) -0.0084(6) -0.0004(6) -0.0037(6)
C13 0.0296(8) 0.0347(9) 0.0339(10) -0.0073(8) -0.0050(7) -0.0107(7)
C14 0.0371(10) 0.0584(14) 0.0430(13) -0.0135(11) -0.0152(9) -0.0096(10)
C15 0.0561(13) 0.0439(12) 0.0371(13) 0.0032(10) -0.0185(10) -0.0012(10)
C16 0.0680(15) 0.0306(11) 0.0495(15) 0.0067(10) -0.0070(12) -0.0143(10)
C17 0.0489(11) 0.0280(9) 0.0435(12) -0.0033(9) -0.0085(9) -0.0159(8)
C21 0.0251(7) 0.0234(7) 0.0171(7) -0.0066(6) 0.0004(6) -0.0096(6)
C22 0.0302(8) 0.0269(8) 0.0187(8) -0.0032(7) -0.0005(6) -0.0131(7)
C23 0.0484(11) 0.0398(10) 0.0184(9) -0.0050(8) -0.0018(7) -0.0206(9)
C24 0.0451(11) 0.0607(13) 0.0257(10) -0.0131(9) -0.0059(8) -0.0278(10)
C25 0.0522(11) 0.0496(11) 0.0266(10) -0.0167(9) 0.0034(8) -0.0338(10)
C26 0.0427(10) 0.0350(9) 0.0221(8) -0.0099(7) 0.0021(7) -0.0239(8)
C31 0.0200(7) 0.0286(8) 0.0196(8) -0.0074(6) 0.0027(6) -0.0111(6)
C32 0.0231(7) 0.0288(8) 0.0271(9) -0.0065(7) 0.0033(6) -0.0130(6)
C33 0.0235(7) 0.0380(9) 0.0270(9) -0.0092(7) 0.0021(6) -0.0160(7)
C34 0.0209(7) 0.0390(10) 0.0322(10) -0.0094(8) 0.0032(7) -0.0105(7)
C35 0.0238(8) 0.0331(10) 0.0382(11) 0.0040(8) -0.0029(7) -0.0058(7)
C36 0.0232(7) 0.0261(8) 0.0296(9) 0.0010(7) 0.0004(6) -0.0090(6)
C41 0.0220(7) 0.0205(7) 0.0177(7) -0.0046(6) -0.0021(5) -0.0110(6)
C42 0.0235(7) 0.0246(8) 0.0238(8) -0.0081(7) -0.0016(6) -0.0091(6)
C43 0.0271(8) 0.0234(8) 0.0337(10) -0.0052(7) -0.0092(7) -0.0082(6)
C44 0.0411(9) 0.0281(8) 0.0255(9) -0.0004(7) -0.0124(7) -0.0184(7)
C45 0.0459(10) 0.0346(9) 0.0169(8) -0.0064(7) -0.0005(7) -0.0212(8)
C46 0.0276(8) 0.0268(8) 0.0220(8) -0.0081(7) 0.0016(6) -0.0113(6)
C51 0.0210(6) 0.0207(7) 0.0220(7) -0.0102(6) 0.0035(6) -0.0106(6)
C52 0.0263(7) 0.0214(7) 0.0257(9) -0.0084(7) 0.0034(6) -0.0101(6)
C53 0.0390(9) 0.0197(8) 0.0306(10) -0.0073(7) 0.0074(7) -0.0123(7)
C54 0.0417(10) 0.0298(9) 0.0427(11) -0.0167(8) 0.0199(8) -0.0244(8)
C55 0.0299(9) 0.0410(10) 0.0453(11) -0.0181(9) 0.0085(8) -0.0240(8)
C56 0.0251(7) 0.0303(8) 0.0329(10) -0.0126(7) 0.0012(7) -0.0136(6)
C61 0.0189(7) 0.0176(7) 0.0174(7) -0.0056(6) 0.0003(5) -0.0042(5)
C62 0.0229(7) 0.0226(7) 0.0206(8) -0.0064(6) 0.0026(6) -0.0091(6)
C63 0.0206(7) 0.0322(9) 0.0267(9) -0.0088(7) 0.0046(6) -0.0089(6)
C64 0.0271(8) 0.0267(8) 0.0240(9) -0.0098(7) 0.0050(6) -0.0021(7)
C65 0.0371(9) 0.0221(8) 0.0232(9) -0.0110(7) 0.0028(7) -0.0084(7)
C66 0.0257(7) 0.0243(8) 0.0231(8) -0.0093(6) 0.0003(6) -0.0100(6)

loop_
_atom_type_symbol
_atom_type_description
_atom_type_scat_dispersion_real
_atom_type_scat_dispersion_imag
_atom_type_scat_source
C C 0.0033 0.0016 'International Tables Vol C Tables 4.2.6.8 and 6.1.1.4'
H H 0.0000 0.0000 'International Tables Vol C Tables 4.2.6.8 and 6.1.1.4'
P P 0.1023 0.0942 'International Tables Vol C Tables 4.2.6.8 and 6.1.1.4'
Ru Ru -1.2594 0.8363 'International Tables Vol C Tables 4.2.6.8 and 6.1.1.4'

loop_
_geom_angle_atom_site_label_1
_geom_angle_atom_site_label_2
_geom_angle_atom_site_label_3
_geom_angle
C10 Ru C2 130.91(6)
C10 Ru C1 98.78(6)
C2 Ru C1 37.22(6)
C10 Ru P1 78.79(4)
C2 Ru P1 96.70(4)
C1 Ru P1 111.54(4)
C10 Ru C3 158.78(6)
C2 Ru C3 36.90(6)
C1 Ru C3 62.19(6)
P1 Ru C3 115.72(4)
C10 Ru P2 90.46(4)
C2 Ru P2 138.61(4)
C1 Ru P2 155.40(5)
P1 Ru P2 92.553(15)
C3 Ru P2 103.61(4)
C10 Ru C7A 98.40(6)
C2 Ru C7A 60.68(5)
C1 Ru C7A 36.56(6)
P1 Ru C7A 147.74(4)
C3 Ru C7A 60.89(5)
P2 Ru C7A 119.69(4)
C10 Ru C3A 127.63(6)
C2 Ru C3A 60.42(6)
C1 Ru C3A 60.85(6)
P1 Ru C3A 152.14(4)
C3 Ru C3A 36.42(5)
P2 Ru C3A 95.52(4)
C7A Ru C3A 35.76(5)
C31 P1 C21 102.53(7)
C31 P1 Ru 120.85(5)
C21 P1 Ru 120.54(5)
C61 P2 C51 99.45(7)
C61 P2 C41 102.11(7)
C51 P2 C41 103.51(7)
C61 P2 Ru 115.90(5)
C51 P2 Ru 120.61(5)
C41 P2 Ru 112.75(5)
C2 C1 C7A 107.46(14)
C2 C1 Ru 71.13(8)
C7A C1 Ru 75.49(8)
C3 C2 C1 109.39(14)
C3 C2 Ru 72.78(8)
C1 C2 Ru 71.66(8)
C2 C3 C3A 107.21(14)
C2 C3 Ru 70.33(9)
C3A C3 Ru 75.07(9)
C4 C3A C7A 119.70(14)
C4 C3A C3 132.25(15)
C7A C3A C3 107.97(14)
C4 C3A Ru 127.80(11)
C7A C3A Ru 71.65(9)
C3 C3A Ru 68.51(8)
C5 C4 C3A 118.75(16)
C4 C5 C6 121.41(16)
C7 C6 C5 121.63(15)
C6 C7 C7A 119.02(16)
C7 C7A C1 132.71(15)
C7 C7A C3A 119.46(15)
C1 C7A C3A 107.81(13)
C7 C7A Ru 126.28(11)
C1 C7A Ru 67.95(8)
C3A C7A Ru 72.59(8)
C11 C10 Ru 172.82(13)
C10 C11 C12 174.59(17)
C17 C12 C13 116.97(16)
C17 C12 C11 121.06(16)
C13 C12 C11 121.93(16)
C14 C13 C12 121.37(19)
C15 C14 C13 120.6(2)
C14 C15 C16 119.4(2)
C15 C16 C17 120.5(2)
C16 C17 C12 121.1(2)
C26 C21 C22 110.53(13)
C26 C21 P1 114.67(11)
C22 C21 P1 111.26(10)
C23 C22 C21 111.12(14)
C24 C23 C22 111.06(15)
C23 C24 C25 111.04(15)
C24 C25 C26 111.04(15)
C21 C26 C25 111.20(14)
C36 C31 C32 111.59(13)
C36 C31 P1 113.41(11)
C32 C31 P1 111.00(11)
C33 C32 C31 112.02(13)
C34 C33 C32 110.71(13)
C33 C34 C35 110.76(15)
C34 C35 C36 111.67(14)
C35 C36 C31 111.64(14)
C46 C41 C42 117.88(14)
C46 C41 P2 123.38(12)
C42 C41 P2 118.59(12)
C43 C42 C41 120.86(15)
C44 C43 C42 120.25(15)
C43 C44 C45 119.77(15)
C44 C45 C46 120.09(16)
C41 C46 C45 121.14(15)
C56 C51 C52 118.61(14)
C56 C51 P2 124.31(13)
C52 C51 P2 117.00(11)
C53 C52 C51 120.67(15)
C54 C53 C52 120.03(17)
C55 C54 C53 119.90(16)
C54 C55 C56 120.23(16)
C55 C56 C51 120.56(16)
C62 C61 C66 118.99(13)
C62 C61 P2 119.66(11)
C66 C61 P2 121.31(11)
C63 C62 C61 120.27(15)
C64 C63 C62 120.39(15)
C63 C64 C65 120.00(14)
C64 C65 C66 119.98(15)
C65 C66 C61 120.35(15)

loop_
_geom_bond_atom_site_label_1
_geom_bond_atom_site_label_2
_geom_bond_distance
Ru C10 2.0143(15)
Ru C2 2.2291(15)
Ru C1 2.2361(14)
Ru P1 2.2539(4)
Ru C3 2.2611(15)
Ru P2 2.2890(4)
Ru C7A 2.3356(14)
Ru C3A 2.3480(15)
P1 C31 1.8575(15)
P1 C21 1.8657(16)
P2 C61 1.8343(14)
P2 C51 1.8377(15)
P2 C41 1.8419(15)
C1 C2 1.425(2)
C1 C7A 1.437(2)
C2 C3 1.421(2)
C3 C3A 1.443(2)
C3A C4 1.422(2)
C3A C7A 1.438(2)
C4 C5 1.369(2)
C5 C6 1.414(3)
C6 C7 1.362(2)
C7 C7A 1.421(2)
C10 C11 1.219(2)
C11 C12 1.432(2)
C12 C17 1.395(3)
C12 C13 1.398(2)
C13 C14 1.387(3)
C14 C15 1.367(3)
C15 C16 1.377(4)
C16 C17 1.390(3)
C21 C26 1.528(2)
C21 C22 1.533(2)
C22 C23 1.521(2)
C23 C24 1.511(3)
C24 C25 1.525(3)
C25 C26 1.534(2)
C31 C36 1.535(2)
C31 C32 1.536(2)
C32 C33 1.528(2)
C33 C34 1.518(2)
C34 C35 1.525(2)
C35 C36 1.531(2)
C41 C46 1.390(2)
C41 C42 1.405(2)
C42 C43 1.386(2)
C43 C44 1.382(3)
C44 C45 1.382(3)
C45 C46 1.391(2)
C51 C56 1.395(2)
C51 C52 1.395(2)
C52 C53 1.391(2)
C53 C54 1.385(3)
C54 C55 1.383(3)
C55 C56 1.390(2)
C61 C62 1.391(2)
C61 C66 1.403(2)
C62 C63 1.391(2)
C63 C64 1.382(2)
C64 C65 1.387(2)
C65 C66 1.389(2)

loop_
_geom_torsion_atom_site_label_1
_geom_torsion_atom_site_label_2
_geom_torsion_atom_site_label_3
_geom_torsion_atom_site_label_4
_geom_torsion
C10 Ru P1 C31 162.88(7)
C2 Ru P1 C31 -66.67(7)
C1 Ru P1 C31 -102.01(7)
C3 Ru P1 C31 -33.51(8)
P2 Ru P1 C31 72.92(6)
C7A Ru P1 C31 -109.13(9)
C3A Ru P1 C31 -33.97(10)
C10 Ru P1 C21 -66.90(7)
C2 Ru P1 C21 63.56(7)
C1 Ru P1 C21 28.21(7)
C3 Ru P1 C21 96.71(7)
P2 Ru P1 C21 -156.86(6)
C7A Ru P1 C21 21.10(9)
C3A Ru P1 C21 96.26(10)
C10 Ru P2 C61 49.09(7)
C2 Ru P2 C61 -128.98(8)
C1 Ru P2 C61 -63.50(11)
P1 Ru P2 C61 127.89(6)
C3 Ru P2 C61 -114.86(7)
C7A Ru P2 C61 -50.85(7)
C3A Ru P2 C61 -78.80(7)
C10 Ru P2 C51 -70.87(7)
C2 Ru P2 C51 111.05(8)
C1 Ru P2 C51 176.53(11)
P1 Ru P2 C51 7.93(6)
C3 Ru P2 C51 125.17(7)
C7A Ru P2 C51 -170.82(7)
C3A Ru P2 C51 161.23(7)
C10 Ru P2 C41 166.27(7)
C2 Ru P2 C41 -11.81(8)
C1 Ru P2 C41 53.67(11)
P1 Ru P2 C41 -114.93(5)
C3 Ru P2 C41 2.31(7)
C7A Ru P2 C41 66.32(7)
C3A Ru P2 C41 38.37(6)
C10 Ru C1 C2 153.13(10)
P1 Ru C1 C2 71.79(10)
C3 Ru C1 C2 -36.83(9)
P2 Ru C1 C2 -95.96(12)
C7A Ru C1 C2 -114.58(14)
C3A Ru C1 C2 -78.46(10)
C10 Ru C1 C7A -92.28(10)
C2 Ru C1 C7A 114.58(14)
P1 Ru C1 C7A -173.63(8)
C3 Ru C1 C7A 77.75(10)
P2 Ru C1 C7A 18.62(16)
C3A Ru C1 C7A 36.13(9)
C7A C1 C2 C3 -3.93(17)
Ru C1 C2 C3 63.42(11)
C7A C1 C2 Ru -67.35(10)
C10 Ru C2 C3 -154.20(9)
C1 Ru C2 C3 -117.97(13)
P1 Ru C2 C3 124.85(8)
P2 Ru C2 C3 23.25(12)
C7A Ru C2 C3 -79.56(10)
C3A Ru C2 C3 -38.27(9)
C10 Ru C2 C1 -36.22(13)
P1 Ru C2 C1 -117.17(9)
C3 Ru C2 C1 117.97(13)
P2 Ru C2 C1 141.23(8)
C7A Ru C2 C1 38.41(9)
C3A Ru C2 C1 79.70(10)
C1 C2 C3 C3A 3.89(17)
Ru C2 C3 C3A 66.60(10)
C1 C2 C3 Ru -62.71(11)
C10 Ru C3 C2 65.35(19)
C1 Ru C3 C2 37.15(9)
P1 Ru C3 C2 -64.78(9)
P2 Ru C3 C2 -164.42(8)
C7A Ru C3 C2 78.93(10)
C3A Ru C3 C2 114.86(13)
C10 Ru C3 C3A -49.5(2)
C2 Ru C3 C3A -114.86(13)
C1 Ru C3 C3A -77.71(10)
P1 Ru C3 C3A -179.64(7)
P2 Ru C3 C3A 80.72(9)
C7A Ru C3 C3A -35.93(9)
C2 C3 C3A C4 174.41(16)
Ru C3 C3A C4 -122.16(17)
C2 C3 C3A C7A -2.33(16)
Ru C3 C3A C7A 61.10(10)
C2 C3 C3A Ru -63.43(10)
C10 Ru C3A C4 -72.82(15)
C2 Ru C3A C4 166.31(16)
C1 Ru C3A C4 -150.74(16)
P1 Ru C3A C4 128.21(12)
C3 Ru C3A C4 127.53(18)
P2 Ru C3A C4 22.04(14)
C7A Ru C3A C4 -113.79(17)
C10 Ru C3A C7A 40.98(11)
C2 Ru C3A C7A -79.90(10)
C1 Ru C3A C7A -36.94(9)
P1 Ru C3A C7A -117.99(9)
C3 Ru C3A C7A -118.68(13)
P2 Ru C3A C7A 135.83(8)
C10 Ru C3A C3 159.66(9)
C2 Ru C3A C3 38.78(9)
C1 Ru C3A C3 81.74(10)
P1 Ru C3A C3 0.69(14)
P2 Ru C3A C3 -105.49(9)
C7A Ru C3A C3 118.68(13)
C7A C3A C4 C5 -0.2(2)
C3 C3A C4 C5 -176.61(16)
Ru C3A C4 C5 88.90(18)
C3A C4 C5 C6 -0.5(2)
C4 C5 C6 C7 0.1(3)
C5 C6 C7 C7A 1.1(2)
C6 C7 C7A C1 176.43(16)
C6 C7 C7A C3A -1.7(2)
C6 C7 C7A Ru -91.06(18)
C2 C1 C7A C7 -175.91(16)
Ru C1 C7A C7 119.67(17)
C2 C1 C7A C3A 2.41(17)
Ru C1 C7A C3A -62.01(10)
C2 C1 C7A Ru 64.43(10)
C4 C3A C7A C7 1.3(2)
C3 C3A C7A C7 178.53(13)
Ru C3A C7A C7 -122.35(14)
C4 C3A C7A C1 -177.28(13)
C3 C3A C7A C1 -0.05(16)
Ru C3A C7A C1 59.07(10)
C4 C3A C7A Ru 123.65(13)
C3 C3A C7A Ru -59.12(10)
C10 Ru C7A C7 -34.18(15)
C2 Ru C7A C7 -166.73(17)
C1 Ru C7A C7 -127.62(19)
P1 Ru C7A C7 -116.47(13)
C3 Ru C7A C7 150.75(16)
P2 Ru C7A C7 61.18(15)
C3A Ru C7A C7 114.16(18)
C10 Ru C7A C1 93.44(10)
C2 Ru C7A C1 -39.11(9)
P1 Ru C7A C1 11.15(13)
C3 Ru C7A C1 -81.63(10)
P2 Ru C7A C1 -171.20(8)
C3A Ru C7A C1 -118.22(13)
C10 Ru C7A C3A -148.34(9)
C2 Ru C7A C3A 79.11(10)
C1 Ru C7A C3A 118.22(13)
P1 Ru C7A C3A 129.38(8)
C3 Ru C7A C3A 36.60(9)
P2 Ru C7A C3A -52.97(9)
C2 Ru C10 C11 -58.5(11)
C1 Ru C10 C11 -79.7(10)
P1 Ru C10 C11 30.6(10)
C3 Ru C10 C11 -104.7(10)
P2 Ru C10 C11 123.2(10)
C7A Ru C10 C11 -116.7(10)
C3A Ru C10 C11 -139.5(10)
Ru C10 C11 C12 2(3)
C10 C11 C12 C17 -84.6(18)
C10 C11 C12 C13 92.9(18)
C17 C12 C13 C14 -0.8(3)
C11 C12 C13 C14 -178.33(18)
C12 C13 C14 C15 -0.4(3)
C13 C14 C15 C16 1.5(4)
C14 C15 C16 C17 -1.4(4)
C15 C16 C17 C12 0.2(4)
C13 C12 C17 C16 0.9(3)
C11 C12 C17 C16 178.42(19)
C31 P1 C21 C26 130.13(12)
Ru P1 C21 C26 -7.69(14)
C31 P1 C21 C22 -103.51(11)
Ru P1 C21 C22 118.68(10)
C26 C21 C22 C23 -55.95(18)
P1 C21 C22 C23 175.43(12)
C21 C22 C23 C24 57.0(2)
C22 C23 C24 C25 -56.9(2)
C23 C24 C25 C26 56.0(2)
C22 C21 C26 C25 55.10(19)
P1 C21 C26 C25 -178.17(12)
C24 C25 C26 C21 -55.3(2)
C21 P1 C31 C36 -63.99(13)
Ru P1 C31 C36 73.66(13)
C21 P1 C31 C32 62.57(12)
Ru P1 C31 C32 -159.78(9)
C36 C31 C32 C33 -52.89(18)
P1 C31 C32 C33 179.55(11)
C31 C32 C33 C34 55.90(19)
C32 C33 C34 C35 -57.61(19)
C33 C34 C35 C36 57.1(2)
C34 C35 C36 C31 -54.1(2)
C32 C31 C36 C35 51.65(19)
P1 C31 C36 C35 177.90(13)
C61 P2 C41 C46 5.47(14)
C51 P2 C41 C46 108.43(13)
Ru P2 C41 C46 -119.60(12)
C61 P2 C41 C42 -179.07(12)
C51 P2 C41 C42 -76.10(13)
Ru P2 C41 C42 55.87(13)
C46 C41 C42 C43 -0.2(2)
P2 C41 C42 C43 -175.92(12)
C41 C42 C43 C44 1.1(2)
C42 C43 C44 C45 -1.0(3)
C43 C44 C45 C46 0.1(3)
C42 C41 C46 C45 -0.8(2)
P2 C41 C46 C45 174.73(12)
C44 C45 C46 C41 0.8(3)
C61 P2 C51 C56 125.31(14)
C41 P2 C51 C56 20.31(15)
Ru P2 C51 C56 -106.88(13)
C61 P2 C51 C52 -58.08(13)
C41 P2 C51 C52 -163.08(12)
Ru P2 C51 C52 69.73(12)
C56 C51 C52 C53 0.0(2)
P2 C51 C52 C53 -176.79(12)
C51 C52 C53 C54 -0.2(2)
C52 C53 C54 C55 0.1(3)
C53 C54 C55 C56 0.1(3)
C54 C55 C56 C51 -0.3(3)
C52 C51 C56 C55 0.2(2)
P2 C51 C56 C55 176.76(13)
C51 P2 C61 C62 142.13(13)
C41 P2 C61 C62 -111.73(13)
Ru P2 C61 C62 11.23(14)
C51 P2 C61 C66 -40.23(14)
C41 P2 C61 C66 65.91(14)
Ru P2 C61 C66 -171.13(11)
C66 C61 C62 C63 -0.9(2)
P2 C61 C62 C63 176.75(13)
C61 C62 C63 C64 0.0(3)
C62 C63 C64 C65 0.4(3)
C63 C64 C65 C66 0.3(3)
C64 C65 C66 C61 -1.2(3)
C62 C61 C66 C65 1.6(2)
P2 C61 C66 C65 -176.10(13)
